data_2214766
loop_
_publ_author_name
'Balamurugan, S.'
'Thiruvalluvar, A.'
'Manimekalai, A.'
'Jayabharathi, J.'

_publ_section_title
;
 <i>t</i>-3,<i>t</i>-5-Dimethyl-<i>r</i>-2,<i>c</i>-6-diphenylpiperidin-4-one
;
_journal_coeditor_code IS2193
_journal_issue 8
_journal_name_full 'Acta Crystallographica Section E'
_journal_page_first o3504
_journal_page_last o3504
_journal_paper_doi 10.1107/S1600536807034010
_journal_volume 63
_journal_year 2007
_chemical_formula_iupac 'C19 H21 N O'
_chemical_formula_moiety 'C19 H21 N O'
_chemical_formula_structural 'C19 H21 N O'
_chemical_formula_sum 'C19 H21 N O'
_chemical_formula_weight 279.37
_chemical_melting_point 405.0(10)
_chemical_name_common diphenylpiperidin-4-one
_chemical_name_systematic
;
t-3,t-5-Dimethyl-r-2,c-6-diphenylpiperidin-4-one
;
_space_group_IT_number 2
_symmetry_cell_setting triclinic
_symmetry_space_group_name_Hall '-P 1'
_symmetry_space_group_name_H-M 'P -1'
_atom_sites_solution_hydrogens geom
_atom_sites_solution_primary direct
_atom_sites_solution_secondary difmap
_cell_angle_alpha 102.320(2)
_cell_angle_beta 107.613(2)
_cell_angle_gamma 101.735(2)
_cell_formula_units_Z 2
_cell_length_a 7.1392(3)
_cell_length_b 10.5811(5)
_cell_length_c 11.6276(5)
_cell_measurement_reflns_used 10924
_cell_measurement_temperature 298(2)
_cell_measurement_theta_max 27.75
_cell_measurement_theta_min 1.92
_cell_volume 783.31(6)
_computing_cell_refinement APEX2
_computing_data_collection 'APEX2 (Bruker, 2004)'
_computing_data_reduction 'SAINT-NT (Bruker, 2004)'
_computing_molecular_graphics 'ORTEP-3 (Farrugia, 1997)'
_computing_publication_material 'PLATON (Spek, 2003)'
_computing_structure_refinement 'SHELXL97 (Sheldrick, 1997)'
_computing_structure_solution 'SHELXS97 (Sheldrick, 1997)'
_diffrn_ambient_temperature 298(2)
_diffrn_measured_fraction_theta_full 0.999
_diffrn_measured_fraction_theta_max 0.975
_diffrn_measurement_device_type 'Bruker SMART APEXII'
_diffrn_measurement_method '\f and \w'
_diffrn_radiation_monochromator graphite
_diffrn_radiation_source 'fine-focus sealed tube'
_diffrn_radiation_type MoK\a
_diffrn_radiation_wavelength 0.71073
_diffrn_reflns_av_R_equivalents 0.0221
_diffrn_reflns_av_sigmaI/netI 0.0205
_diffrn_reflns_limit_h_max 9
_diffrn_reflns_limit_h_min -9
_diffrn_reflns_limit_k_max 13
_diffrn_reflns_limit_k_min -13
_diffrn_reflns_limit_l_max 15
_diffrn_reflns_limit_l_min -15
_diffrn_reflns_number 17560
_diffrn_reflns_theta_full 25.00
_diffrn_reflns_theta_max 27.75
_diffrn_reflns_theta_min 1.92
_diffrn_standards_decay_% 0
_diffrn_standards_interval_count 0
_diffrn_standards_interval_time 0
_diffrn_standards_number 0
_exptl_absorpt_coefficient_mu 0.072
_exptl_absorpt_correction_T_max 0.987
_exptl_absorpt_correction_T_min 0.854
_exptl_absorpt_correction_type multi-scan
_exptl_absorpt_process_details '(SADABS; Bruker, 2004)'
_exptl_crystal_colour yellow
_exptl_crystal_density_diffrn 1.184
_exptl_crystal_density_method 'not measured'
_exptl_crystal_description block
_exptl_crystal_F_000 300
_exptl_crystal_size_max 0.30
_exptl_crystal_size_mid 0.22
_exptl_crystal_size_min 0.18
_refine_diff_density_max 0.180
_refine_diff_density_min -0.146
_refine_ls_extinction_method none
_refine_ls_goodness_of_fit_ref 1.045
_refine_ls_hydrogen_treatment mixed
_refine_ls_matrix_type full
_refine_ls_number_parameters 194
_refine_ls_number_reflns 3606
_refine_ls_number_restraints 0
_refine_ls_restrained_S_all 1.045
_refine_ls_R_factor_all 0.0678
_refine_ls_R_factor_gt 0.0431
_refine_ls_shift/su_max 0.000
_refine_ls_shift/su_mean 0.000
_refine_ls_structure_factor_coef Fsqd
_refine_ls_weighting_details 'calc w = 1/[\s^2^(Fo^2^)+(0.0551P)^2^+0.1535P] where P=(Fo^2^+2Fc^2^)/3'
_refine_ls_weighting_scheme calc
_refine_ls_wR_factor_gt 0.1122
_refine_ls_wR_factor_ref 0.1273
_reflns_number_gt 2507
_reflns_number_total 3606
_reflns_threshold_expression I>2\s(I)
_cod_data_source_file is2193.cif
_cod_data_source_block I
_cod_database_code 2214766
_cod_database_fobs_code 2214766

loop_
_symmetry_equiv_pos_site_id
_symmetry_equiv_pos_as_xyz
1 x,y,z
2 -x,-y,-z

loop_
_atom_site_type_symbol
_atom_site_label
_atom_site_fract_x
_atom_site_fract_y
_atom_site_fract_z
_atom_site_U_iso_or_equiv
_atom_site_adp_type
_atom_site_calc_flag
_atom_site_refinement_flags
_atom_site_occupancy
N N1 0.43830(15) 0.75505(11) 0.24410(10) 0.0382(3) Uani d . 1
H H1 0.331(3) 0.7840(16) 0.2495(14) 0.058(4) Uiso d . 1
C C2 0.49854(18) 0.79381(13) 0.14409(12) 0.0377(3) Uani d . 1
H H2 0.5555 0.8923 0.1702 0.045 Uiso calc R 1
C C3 0.6675(2) 0.72851(15) 0.12688(13) 0.0452(3) Uani d . 1
H H3 0.6095 0.6303 0.1032 0.054 Uiso calc R 1
C C4 0.8407(2) 0.77112(15) 0.25275(14) 0.0478(3) Uani d . 1
O O4 1.01600(16) 0.82417(15) 0.26561(12) 0.0783(4) Uani d . 1
C C5 0.78155(19) 0.74549(15) 0.36128(13) 0.0469(3) Uani d . 1
H H5 0.7275 0.6475 0.3422 0.056 Uiso calc R 1
C C6 0.60440(18) 0.80756(13) 0.36724(12) 0.0390(3) Uani d . 1
H H6 0.6554 0.9058 0.3869 0.047 Uiso calc R 1
C C21 0.31407(18) 0.75191(13) 0.02317(12) 0.0385(3) Uani d . 1
C C22 0.2010(2) 0.61779(15) -0.03430(14) 0.0500(3) Uani d . 1
H H22 0.2367 0.5525 0.0031 0.060 Uiso calc R 1
C C23 0.0361(2) 0.57985(17) -0.14633(14) 0.0590(4) Uani d . 1
H H23 -0.0375 0.4892 -0.1845 0.071 Uiso calc R 1
C C24 -0.0200(2) 0.67568(18) -0.20191(14) 0.0589(4) Uani d . 1
H H24 -0.1312 0.6500 -0.2775 0.071 Uiso calc R 1
C C25 0.0882(2) 0.80852(17) -0.14564(14) 0.0564(4) Uani d . 1
H H25 0.0501 0.8736 -0.1826 0.068 Uiso calc R 1
C C26 0.2547(2) 0.84655(15) -0.03351(13) 0.0464(3) Uani d . 1
H H26 0.3276 0.9373 0.0042 0.056 Uiso calc R 1
C C31 0.7402(3) 0.7603(2) 0.02373(16) 0.0680(5) Uani d . 1
H H31A 0.6255 0.7314 -0.0546 0.102 Uiso calc R 1
H H31B 0.8396 0.7138 0.0148 0.102 Uiso calc R 1
H H31C 0.8016 0.8559 0.0456 0.102 Uiso calc R 1
C C51 0.9625(2) 0.7943(2) 0.48516(16) 0.0728(5) Uani d . 1
H H51A 0.9169 0.7753 0.5510 0.109 Uiso calc R 1
H H51B 1.0219 0.8899 0.5054 0.109 Uiso calc R 1
H H51C 1.0634 0.7487 0.4776 0.109 Uiso calc R 1
C C61 0.53009(19) 0.77581(14) 0.46923(12) 0.0425(3) Uani d . 1
C C62 0.5871(2) 0.87132(18) 0.58451(14) 0.0602(4) Uani d . 1
H H62 0.6657 0.9587 0.5985 0.072 Uiso calc R 1
C C63 0.5270(3) 0.8370(2) 0.67992(15) 0.0767(6) Uani d . 1
H H63 0.5681 0.9014 0.7578 0.092 Uiso calc R 1
C C64 0.4088(3) 0.7101(3) 0.66034(17) 0.0745(6) Uani d . 1
H H64 0.3681 0.6882 0.7241 0.089 Uiso calc R 1
C C65 0.3509(3) 0.6158(2) 0.54676(17) 0.0659(5) Uani d . 1
H H65 0.2700 0.5292 0.5330 0.079 Uiso calc R 1
C C66 0.4113(2) 0.64769(16) 0.45176(14) 0.0511(4) Uani d . 1
H H66 0.3713 0.5819 0.3749 0.061 Uiso calc R 1

loop_
_atom_site_aniso_label
_atom_site_aniso_U_11
_atom_site_aniso_U_22
_atom_site_aniso_U_33
_atom_site_aniso_U_12
_atom_site_aniso_U_13
_atom_site_aniso_U_23
O4 0.0375(5) 0.1211(11) 0.0795(9) 0.0161(6) 0.0247(5) 0.0370(8)
N1 0.0302(5) 0.0506(7) 0.0349(6) 0.0144(5) 0.0118(4) 0.0120(5)
C2 0.0337(6) 0.0413(7) 0.0395(7) 0.0125(5) 0.0138(5) 0.0123(5)
C3 0.0411(7) 0.0547(8) 0.0489(8) 0.0204(6) 0.0228(6) 0.0173(7)
C4 0.0362(6) 0.0569(8) 0.0603(9) 0.0223(6) 0.0215(6) 0.0226(7)
C5 0.0372(7) 0.0601(9) 0.0509(8) 0.0228(6) 0.0156(6) 0.0232(7)
C6 0.0324(6) 0.0427(7) 0.0390(7) 0.0129(5) 0.0089(5) 0.0102(6)
C21 0.0359(6) 0.0476(8) 0.0349(7) 0.0128(5) 0.0163(5) 0.0124(6)
C22 0.0496(8) 0.0481(8) 0.0492(8) 0.0123(6) 0.0152(6) 0.0134(7)
C23 0.0536(8) 0.0592(9) 0.0485(9) 0.0039(7) 0.0130(7) 0.0040(7)
C24 0.0473(8) 0.0830(12) 0.0363(8) 0.0090(8) 0.0094(6) 0.0150(8)
C25 0.0546(8) 0.0723(11) 0.0461(8) 0.0194(8) 0.0144(7) 0.0290(8)
C26 0.0451(7) 0.0510(8) 0.0436(8) 0.0123(6) 0.0153(6) 0.0176(6)
C31 0.0589(9) 0.1070(14) 0.0626(10) 0.0384(9) 0.0378(8) 0.0371(10)
C51 0.0436(8) 0.1164(15) 0.0646(11) 0.0352(9) 0.0114(7) 0.0395(10)
C61 0.0376(6) 0.0565(9) 0.0338(7) 0.0231(6) 0.0090(5) 0.0108(6)
C62 0.0613(9) 0.0684(10) 0.0442(9) 0.0308(8) 0.0101(7) 0.0045(8)
C63 0.0870(13) 0.1156(17) 0.0349(9) 0.0604(13) 0.0194(8) 0.0113(10)
C64 0.0760(12) 0.1259(18) 0.0549(11) 0.0593(12) 0.0361(9) 0.0466(12)
C65 0.0635(10) 0.0901(13) 0.0654(11) 0.0327(9) 0.0328(8) 0.0417(10)
C66 0.0486(8) 0.0627(9) 0.0454(8) 0.0186(7) 0.0189(6) 0.0175(7)

loop_
_atom_type_symbol
_atom_type_description
_atom_type_scat_dispersion_real
_atom_type_scat_dispersion_imag
_atom_type_scat_source
O O 0.0106 0.0060 'International Tables Vol C Tables 4.2.6.8 and 6.1.1.4'
N N 0.0061 0.0033 'International Tables Vol C Tables 4.2.6.8 and 6.1.1.4'
H H 0.0000 0.0000 'International Tables Vol C Tables 4.2.6.8 and 6.1.1.4'
C C 0.0033 0.0016 'International Tables Vol C Tables 4.2.6.8 and 6.1.1.4'

loop_
_geom_angle_atom_site_label_1
_geom_angle_atom_site_label_2
_geom_angle_atom_site_label_3
_geom_angle
_geom_angle_publ_flag
C2 N1 C6 112.91(11) no
C2 N1 H1 110.0(10) no
C6 N1 H1 109.1(10) no
C3 C2 C21 111.82(11) no
N1 C2 C21 110.33(11) no
N1 C2 C3 108.65(11) no
C2 C3 C31 113.35(14) no
C4 C3 C31 112.24(14) no
C2 C3 C4 108.12(12) no
C3 C4 C5 115.81(13) no
O4 C4 C3 121.85(14) no
O4 C4 C5 122.34(14) no
C6 C5 C51 113.06(12) no
C4 C5 C6 108.70(12) no
C4 C5 C51 112.75(13) no
N1 C6 C5 108.99(11) no
N1 C6 C61 111.00(11) no
C5 C6 C61 110.51(11) no
C2 C21 C22 121.10(13) no
C22 C21 C26 118.14(13) no
C2 C21 C26 120.76(13) no
C21 C22 C23 120.80(15) no
C22 C23 C24 120.21(16) no
C23 C24 C25 119.72(14) no
C24 C25 C26 120.07(16) no
C21 C26 C25 121.05(15) no
C6 C61 C62 121.21(14) no
C62 C61 C66 118.15(14) no
C6 C61 C66 120.56(12) no
C61 C62 C63 120.10(17) no
C62 C63 C64 120.74(16) no
C63 C64 C65 119.5(2) no
C64 C65 C66 120.5(2) no
C61 C66 C65 121.02(15) no
N1 C2 H2 109.00 no
C3 C2 H2 109.00 no
C21 C2 H2 109.00 no
C2 C3 H3 108.00 no
C4 C3 H3 108.00 no
C31 C3 H3 108.00 no
C4 C5 H5 107.00 no
C6 C5 H5 107.00 no
C51 C5 H5 107.00 no
N1 C6 H6 109.00 no
C5 C6 H6 109.00 no
C61 C6 H6 109.00 no
C21 C22 H22 120.00 no
C23 C22 H22 120.00 no
C22 C23 H23 120.00 no
C24 C23 H23 120.00 no
C23 C24 H24 120.00 no
C25 C24 H24 120.00 no
C24 C25 H25 120.00 no
C26 C25 H25 120.00 no
C21 C26 H26 119.00 no
C25 C26 H26 119.00 no
C3 C31 H31A 109.00 no
C3 C31 H31B 109.00 no
C3 C31 H31C 109.00 no
H31A C31 H31B 109.00 no
H31A C31 H31C 109.00 no
H31B C31 H31C 109.00 no
C5 C51 H51A 109.00 no
C5 C51 H51B 109.00 no
C5 C51 H51C 109.00 no
H51A C51 H51B 109.00 no
H51A C51 H51C 109.00 no
H51B C51 H51C 109.00 no
C61 C62 H62 120.00 no
C63 C62 H62 120.00 no
C62 C63 H63 120.00 no
C64 C63 H63 120.00 no
C63 C64 H64 120.00 no
C65 C64 H64 120.00 no
C64 C65 H65 120.00 no
C66 C65 H65 120.00 no
C61 C66 H66 120.00 no
C65 C66 H66 119.00 no

loop_
_geom_bond_atom_site_label_1
_geom_bond_atom_site_label_2
_geom_bond_distance
_geom_bond_publ_flag
O4 C4 1.212(2) no
N1 C2 1.4628(17) no
N1 C6 1.4595(17) no
N1 H1 0.90(2) no
C2 C3 1.549(2) no
C2 C21 1.5112(18) no
C3 C31 1.516(2) no
C3 C4 1.507(2) no
C4 C5 1.505(2) no
C5 C51 1.515(2) no
C5 C6 1.552(2) no
C6 C61 1.5096(19) no
C21 C22 1.384(2) no
C21 C26 1.379(2) no
C22 C23 1.379(2) no
C23 C24 1.376(3) no
C24 C25 1.364(3) no
C25 C26 1.385(2) no
C61 C66 1.382(2) no
C61 C62 1.381(2) no
C62 C63 1.394(3) no
C63 C64 1.364(4) no
C64 C65 1.360(3) no
C65 C66 1.381(3) no
C2 H2 0.9800 no
C3 H3 0.9800 no
C5 H5 0.9800 no
C6 H6 0.9800 no
C22 H22 0.9300 no
C23 H23 0.9300 no
C24 H24 0.9300 no
C25 H25 0.9300 no
C26 H26 0.9300 no
C31 H31A 0.9600 no
C31 H31B 0.9600 no
C31 H31C 0.9600 no
C51 H51A 0.9600 no
C51 H51B 0.9600 no
C51 H51C 0.9600 no
C62 H62 0.9300 no
C63 H63 0.9300 no
C64 H64 0.9300 no
C65 H65 0.9300 no
C66 H66 0.9300 no

loop_
_geom_contact_atom_site_label_1
_geom_contact_atom_site_label_2
_geom_contact_distance
_geom_contact_site_symmetry_2
_geom_contact_publ_flag
O4 H1 2.43(2) 1_655 no
O4 H31B 2.6800 . no
O4 H31C 2.6800 . no
O4 H51B 2.7100 . no
O4 H51C 2.7000 . no
O4 H62 2.6600 2_776 no
N1 H22 2.8700 . no
N1 H66 2.6800 . no
C24 C31 3.599(3) 1_455 no
C31 C24 3.599(3) 1_655 no
C51 C62 3.398(3) . no
C62 C51 3.398(3) . no
C65 C66 3.547(3) 2_666 no
C66 C65 3.547(3) 2_666 no
C3 H22 2.9700 . no
C21 H31A 2.6700 . no
C22 H3 2.8300 . no
C23 H31B 2.9600 1_455 no
C24 H66 3.1000 2_565 no
C24 H31B 2.9600 1_455 no
C61 H51A 2.6400 . no
C62 H51A 2.8400 . no
C64 H51C 2.8900 1_455 no
C65 H51C 2.7400 1_455 no
C66 H5 2.9100 . no
C66 H51C 2.9700 1_455 no
C66 H1 2.985(16) . no
H1 O4 2.43(2) 1_455 no
H1 C66 2.985(16) . no
H2 H6 2.3600 . no
H2 H26 2.3300 . no
H2 H63 2.5900 2_676 no
H3 C22 2.8300 . no
H3 H22 2.4400 . no
H5 C66 2.9100 . no
H5 H65 2.6000 2_666 no
H6 H2 2.3600 . no
H6 H62 2.3800 . no
H6 H51B 2.5700 2_776 no
H22 N1 2.8700 . no
H22 C3 2.9700 . no
H22 H3 2.4400 . no
H23 H66 2.5500 2_565 no
H24 H66 2.4800 2_565 no
H26 H2 2.3300 . no
H26 H26 2.5900 2_675 no
H31A C21 2.6700 . no
H31A H64 2.5500 1_554 no
H31B O4 2.6800 . no
H31B C23 2.9600 1_655 no
H31B C24 2.9600 1_655 no
H31C O4 2.6800 . no
H51A C61 2.6400 . no
H51A C62 2.8400 . no
H51B O4 2.7100 . no
H51B H6 2.5700 2_776 no
H51B H51B 2.4400 2_776 no
H51C O4 2.7000 . no
H51C C64 2.8900 1_655 no
H51C C65 2.7400 1_655 no
H51C C66 2.9700 1_655 no
H62 H6 2.3800 . no
H62 O4 2.6600 2_776 no
H63 H2 2.5900 2_676 no
H64 H31A 2.5500 1_556 no
H65 H5 2.6000 2_666 no
H66 N1 2.6800 . no
H66 C24 3.1000 2_565 no
H66 H23 2.5500 2_565 no
H66 H24 2.4800 2_565 no

loop_
_geom_hbond_atom_site_label_D
_geom_hbond_atom_site_label_H
_geom_hbond_atom_site_label_A
_geom_hbond_site_symmetry_A
_geom_hbond_distance_DH
_geom_hbond_distance_HA
_geom_hbond_distance_DA
_geom_hbond_angle_DHA
_geom_hbond_publ_flag
N1 H1 O4 1_455 0.90(2) 2.43(2) 3.3109(17) 170.2(15) yes

loop_
_geom_torsion_atom_site_label_1
_geom_torsion_atom_site_label_2
_geom_torsion_atom_site_label_3
_geom_torsion_atom_site_label_4
_geom_torsion
_geom_torsion_publ_flag
C6 N1 C2 C3 64.29(14) no
C6 N1 C2 C21 -172.79(11) no
C2 N1 C6 C5 -63.18(14) no
C2 N1 C6 C61 174.88(11) no
N1 C2 C3 C4 -55.70(15) no
N1 C2 C3 C31 179.19(13) no
C21 C2 C3 C4 -177.71(12) no
C21 C2 C3 C31 57.18(17) no
N1 C2 C21 C22 -59.92(17) no
N1 C2 C21 C26 120.57(14) no
C3 C2 C21 C22 61.12(17) no
C3 C2 C21 C26 -118.38(15) no
C2 C3 C4 O4 -125.93(17) no
C2 C3 C4 C5 53.21(17) no
C31 C3 C4 O4 -0.2(2) no
C31 C3 C4 C5 178.97(14) no
O4 C4 C5 C6 126.84(17) no
O4 C4 C5 C51 0.7(2) no
C3 C4 C5 C6 -52.29(17) no
C3 C4 C5 C51 -178.47(14) no
C4 C5 C6 N1 53.83(15) no
C4 C5 C6 C61 176.07(12) no
C51 C5 C6 N1 179.84(13) no
C51 C5 C6 C61 -57.92(17) no
N1 C6 C61 C62 -136.85(15) no
N1 C6 C61 C66 46.50(18) no
C5 C6 C61 C62 102.10(17) no
C5 C6 C61 C66 -74.55(17) no
C2 C21 C22 C23 -178.30(13) no
C26 C21 C22 C23 1.2(2) no
C2 C21 C26 C25 178.73(13) no
C22 C21 C26 C25 -0.8(2) no
C21 C22 C23 C24 -0.8(2) no
C22 C23 C24 C25 0.0(2) no
C23 C24 C25 C26 0.5(2) no
C24 C25 C26 C21 0.0(2) no
C6 C61 C62 C63 -175.98(17) no
C66 C61 C62 C63 0.8(3) no
C6 C61 C66 C65 176.81(16) no
C62 C61 C66 C65 0.1(3) no
C61 C62 C63 C64 -1.1(3) no
C62 C63 C64 C65 0.7(3) no
C63 C64 C65 C66 0.2(3) no
C64 C65 C66 C61 -0.5(3) no

loop_
_cod_related_entry_id
_cod_related_entry_database
_cod_related_entry_code
1 ChemSpider 292881
